data_9007743
loop_
_publ_author_name
'Gallucci, J. C.'
'Gerkin, R. E.'

_publ_section_title
;
 The structure of hexaaquanickel(II) chlorate
;
_journal_name_full 'Acta Crystallographica, Section C'
_journal_page_first 350
_journal_page_last 354
_journal_paper_doi 10.1107/S0108270189006943
_journal_volume 46
_journal_year 1990
_chemical_formula_structural Ni(H2O)6(ClO3)2
_chemical_formula_sum 'Cl2 H12 Ni O12'
_space_group_IT_number 205
_symmetry_space_group_name_Hall '-P 2ac 2ab 3'
_symmetry_space_group_name_H-M 'P a -3'
_cell_angle_alpha 90
_cell_angle_beta 90
_cell_angle_gamma 90
_cell_length_a 10.3159
_cell_length_b 10.3159
_cell_length_c 10.3159
_cell_formula_units_Z 4
_cell_volume 1097.795
_database_code_amcsd 0010103
_exptl_crystal_density_diffrn 2.019
_cod_original_sg_symbol_H-M 'P a 3'
_cod_original_formula_sum 'Ni Cl2 O12 H12'
_cod_database_code 9007743
_amcsd_formula_title Ni(H2O)6(ClO3)2

loop_
_space_group_symop_operation_xyz
x,y,z
1/2+z,x,1/2-y
z,1/2-x,1/2+y
1/2-z,1/2+x,y
-z,-x,-y
1/2+y,1/2-z,-x
1/2-y,-z,1/2+x
-y,1/2+z,1/2-x
y,z,x
x,1/2-y,1/2+z
1/2-x,1/2+y,z
1/2+x,y,1/2-z
-x,-y,-z
1/2-z,-x,1/2+y
-z,1/2+x,1/2-y
1/2+z,1/2-x,-y
z,x,y
1/2-y,1/2+z,x
1/2+y,z,1/2-x
y,1/2-z,1/2+x
-y,-z,-x
-x,1/2+y,1/2-z
1/2+x,1/2-y,-z
1/2-x,-y,1/2+z

loop_
_atom_site_label
_atom_site_fract_x
_atom_site_fract_y
_atom_site_fract_z
_atom_site_U_iso_or_equiv
Ni 0.00000 0.00000 0.00000 0.02292
Cl 0.25378 0.25378 0.25378 0.02672
O1 0.16904 0.67007 0.16536 0.03635
O2 0.02884 -0.02775 0.19505 0.03179
H1 0.05310 0.03430 0.23380 0.06333
H2 -0.03430 -0.04890 0.22810 0.04686

loop_
_cod_related_entry_id
_cod_related_entry_database
_cod_related_entry_code
1 AMCSD 0010103
